data_7031490
loop_
_publ_author_name
'Zhang, Guoqi'
'Proni, Gloria'
'Zhao, Sherry'
'Constable, Edwin C.'
'Housecroft, Catherine E.'
'Neuburger, Markus'
'Zampese, Jennifer A.'

_publ_section_title
;
 Chiral tetranuclear and dinuclear copper(ii) complexes for TEMPO-mediated
 aerobic oxidation of alcohols: are four metal centres better than two?
;
_journal_issue 32
_journal_name_full 'Dalton transactions (Cambridge, England : 2003)'
_journal_page_first 12313
_journal_page_last 12320
_journal_paper_doi 10.1039/c4dt01224k
_journal_volume 43
_journal_year 2014
_chemical_absolute_configuration ad
_chemical_formula_moiety 'C92 H116 Cu4 N4 O8, 1.5(C H2 Cl2)'
_chemical_formula_sum 'C93.5 H119 Cl3 Cu4 N4 O8'
_chemical_formula_weight 1787.43
_chemical_name_systematic
; 
 ? 
;
_space_group_crystal_system monoclinic
_space_group_IT_number 5
_space_group_name_Hall 'C 2y'
_space_group_name_H-M_alt 'C 1 2 1'
_symmetry_space_group_name_Hall 'C 2y'
_symmetry_space_group_name_H-M 'C 1 2 1'
_atom_sites_solution_hydrogens geom
_audit_creation_method SHELXL-2013
_cell_angle_alpha 90
_cell_angle_beta 112.095(7)
_cell_angle_gamma 90
_cell_formula_units_Z 2
_cell_length_a 22.255(2)
_cell_length_b 17.369(2)
_cell_length_c 12.8760(13)
_cell_measurement_reflns_used 11297
_cell_measurement_temperature 173(2)
_cell_measurement_theta_max 47.35
_cell_measurement_theta_min 4.14
_cell_volume 4611.7(9)
_computing_cell_refinement 'Stoe IPDS'
_computing_data_collection 'Stoe IPDS'
_computing_data_reduction 'Stoe IPDS'
_computing_molecular_graphics 'Bruker SHELXTL'
_computing_publication_material 'Bruker SHELXTL'
_computing_structure_refinement 'SHELXL-2013 (Sheldrick, 2013)'
_computing_structure_solution 'SHELXS-97 (Sheldrick, 1997)'
_diffrn_ambient_temperature 173(2)
_diffrn_measured_fraction_theta_full 0.992
_diffrn_measured_fraction_theta_max 0.995
_diffrn_measurement_device_type 'Stoe IPDS'
_diffrn_measurement_method '\w scans'
_diffrn_radiation_type MoK\a
_diffrn_radiation_wavelength 0.71073
_diffrn_reflns_av_R_equivalents 0.0886
_diffrn_reflns_av_unetI/netI 0.0347
_diffrn_reflns_Laue_measured_fraction_full 0.992
_diffrn_reflns_Laue_measured_fraction_max 0.995
_diffrn_reflns_limit_h_max 29
_diffrn_reflns_limit_h_min -29
_diffrn_reflns_limit_k_max 23
_diffrn_reflns_limit_k_min -23
_diffrn_reflns_limit_l_max 17
_diffrn_reflns_limit_l_min -17
_diffrn_reflns_number 91084
_diffrn_reflns_point_group_measured_fraction_full 0.994
_diffrn_reflns_point_group_measured_fraction_max 0.995
_diffrn_reflns_theta_full 25.242
_diffrn_reflns_theta_max 28.495
_diffrn_reflns_theta_min 1.999
_exptl_absorpt_coefficient_mu 1.051
_exptl_absorpt_correction_T_max 0.810
_exptl_absorpt_correction_T_min 0.777
_exptl_absorpt_correction_type multi-scan
_exptl_absorpt_process_details '(Blessing 1951)'
_exptl_crystal_colour green
_exptl_crystal_density_diffrn 1.287
_exptl_crystal_density_method 'not measured'
_exptl_crystal_description block
_exptl_crystal_F_000 1878
_exptl_crystal_size_max 0.250
_exptl_crystal_size_mid 0.250
_exptl_crystal_size_min 0.200
_refine_diff_density_max 0.693
_refine_diff_density_min -0.650
_refine_diff_density_rms 0.068
_refine_ls_abs_structure_details
; 
 Refined as an inversion twin. 
;
_refine_ls_abs_structure_Flack 0.030(13)
_refine_ls_extinction_coef 0.0074(6)
_refine_ls_extinction_expression Fc^*^=kFc[1+0.001xFc^2^\l^3^/sin(2\q)]^-1/4^
_refine_ls_extinction_method SHELXL
_refine_ls_goodness_of_fit_ref 1.089
_refine_ls_hydrogen_treatment constr
_refine_ls_matrix_type full
_refine_ls_number_parameters 554
_refine_ls_number_reflns 11623
_refine_ls_number_restraints 19
_refine_ls_restrained_S_all 1.091
_refine_ls_R_factor_all 0.0399
_refine_ls_R_factor_gt 0.0396
_refine_ls_shift/su_max 0.001
_refine_ls_shift/su_mean 0.000
_refine_ls_structure_factor_coef Fsqd
_refine_ls_weighting_details
; 
 w=1/[\s^2^(Fo^2^)+(0.0532P)^2^+5.1514P] 
 where P=(Fo^2^+2Fc^2^)/3 
;
_refine_ls_weighting_scheme calc
_refine_ls_wR_factor_gt 0.1058
_refine_ls_wR_factor_ref 0.1062
_reflns_Friedel_coverage 0.939
_reflns_Friedel_fraction_full 0.995
_reflns_Friedel_fraction_max 0.996
_reflns_number_gt 11525
_reflns_number_total 11623
_reflns_threshold_expression 'I > 2\s(I)'
_cod_data_source_file c4dt01224k1.cif
_cod_data_source_block (R)-1
_cod_depositor_comments 'Adding full bibliography for 7031490--7031491.cif.'
_cod_original_formula_sum 'C93.50 H119 Cl3 Cu4 N4 O8'
_cod_database_code 7031490
_shelx_space_group_comment
; 
The symmetry employed for this shelxl refinement is uniquely defined 
by the following loop, which should always be used as a source of 
symmetry information in preference to the above space-group names. 
They are only intended as comments. 
;
_shelx_estimated_absorpt_t_min 0.779
_shelx_estimated_absorpt_t_max 0.817
_shelxl_version_number 2013-2

loop_
_space_group_symop_operation_xyz
'x, y, z'
'-x, y, -z'
'x+1/2, y+1/2, z'
'-x+1/2, y+1/2, -z'

loop_
_atom_site_label
_atom_site_type_symbol
_atom_site_fract_x
_atom_site_fract_y
_atom_site_fract_z
_atom_site_U_iso_or_equiv
_atom_site_adp_type
_atom_site_occupancy
_atom_site_site_symmetry_order
_atom_site_calc_flag
_atom_site_refinement_flags_posn
_atom_site_refinement_flags_adp
_atom_site_refinement_flags_occupancy
_atom_site_disorder_assembly
_atom_site_disorder_group
Cu1 Cu 0.42504(2) 0.49386(2) 0.91775(4) 0.02948(12) Uani 1 1 d . . . . .
Cu2 Cu 0.49408(2) 0.62100(2) 1.14156(3) 0.02859(12) Uani 1 1 d . . . . .
N1 N 0.41778(15) 0.39268(16) 0.9754(2) 0.0284(6) Uani 1 1 d . . . . .
O1 O 0.46184(14) 0.52135(15) 1.0771(2) 0.0328(5) Uani 1 1 d . . . . .
O2 O 0.39433(15) 0.45894(16) 0.7670(2) 0.0363(6) Uani 1 1 d . . . . .
C1 C 0.4312(2) 0.47409(19) 1.1328(3) 0.0341(7) Uani 1 1 d . . . . .
H1A H 0.3851 0.4889 1.1107 0.041 Uiso 1 1 calc R U . . .
H1B H 0.4530 0.4799 1.2150 0.041 Uiso 1 1 calc R U . . .
C2 C 0.43644(18) 0.39095(19) 1.0986(3) 0.0282(6) Uani 1 1 d . . . . .
H2A H 0.4830 0.3752 1.1332 0.034 Uiso 1 1 calc R U . . .
C3 C 0.39732(19) 0.3357(2) 1.1387(3) 0.0303(7) Uani 1 1 d . . . . .
C4 C 0.3311(2) 0.3443(2) 1.1081(4) 0.0389(8) Uani 1 1 d . . . . .
H4A H 0.3092 0.3853 1.0598 0.047 Uiso 1 1 calc R U . . .
C5 C 0.2961(2) 0.2935(3) 1.1473(4) 0.0452(10) Uani 1 1 d . . . . .
H5A H 0.2507 0.3002 1.1263 0.054 Uiso 1 1 calc R U . . .
C6 C 0.3273(3) 0.2337(3) 1.2164(4) 0.0487(11) Uani 1 1 d . . . . .
H6A H 0.3034 0.1988 1.2428 0.058 Uiso 1 1 calc R U . . .
C7 C 0.3933(3) 0.2242(3) 1.2474(4) 0.0533(12) Uani 1 1 d . . . . .
H7A H 0.4149 0.1829 1.2952 0.064 Uiso 1 1 calc R U . . .
C8 C 0.4282(2) 0.2753(3) 1.2087(4) 0.0416(9) Uani 1 1 d . . . . .
H8A H 0.4737 0.2688 1.2305 0.050 Uiso 1 1 calc R U . . .
C9 C 0.40778(18) 0.32973(18) 0.9188(3) 0.0282(6) Uani 1 1 d . . . . .
H9A H 0.4085 0.2833 0.9582 0.034 Uiso 1 1 calc R U . . .
C10 C 0.39557(19) 0.3233(2) 0.8009(3) 0.0314(7) Uani 1 1 d . . . . .
C11 C 0.38992(19) 0.3883(2) 0.7308(3) 0.0322(7) Uani 1 1 d . . . . .
C12 C 0.38044(19) 0.3740(2) 0.6157(3) 0.0347(7) Uani 1 1 d . . . . .
C13 C 0.3758(2) 0.2986(2) 0.5802(3) 0.0389(8) Uani 1 1 d . . . . .
H13A H 0.3693 0.2897 0.5039 0.047 Uiso 1 1 calc R U . . .
C14 C 0.3801(2) 0.2334(2) 0.6484(3) 0.0376(8) Uani 1 1 d . . . . .
C15 C 0.3902(2) 0.2476(2) 0.7577(3) 0.0354(8) Uani 1 1 d . . . . .
H15A H 0.3937 0.2054 0.8065 0.042 Uiso 1 1 calc R U . . .
C16 C 0.3738(2) 0.4406(3) 0.5350(3) 0.0407(8) Uani 1 1 d . . . . .
C17 C 0.3668(3) 0.4121(3) 0.4180(4) 0.0503(11) Uani 1 1 d . . . . .
H17A H 0.4061 0.3842 0.4232 0.075 Uiso 1 1 calc R U . . .
H17B H 0.3604 0.4562 0.3676 0.075 Uiso 1 1 calc R U . . .
H17C H 0.3293 0.3776 0.3887 0.075 Uiso 1 1 calc R U . . .
C18 C 0.4340(3) 0.4922(3) 0.5777(4) 0.0503(10) Uani 1 1 d . . . . .
H18A H 0.4387 0.5141 0.6505 0.075 Uiso 1 1 calc R U . . .
H18B H 0.4293 0.5340 0.5240 0.075 Uiso 1 1 calc R U . . .
H18C H 0.4726 0.4617 0.5859 0.075 Uiso 1 1 calc R U . . .
C19 C 0.3128(3) 0.4876(3) 0.5216(4) 0.0513(10) Uani 1 1 d . . . . .
H19A H 0.2746 0.4541 0.4931 0.077 Uiso 1 1 calc R U . . .
H19B H 0.3082 0.5298 0.4687 0.077 Uiso 1 1 calc R U . . .
H19C H 0.3168 0.5087 0.5945 0.077 Uiso 1 1 calc R U . . .
C20 C 0.3729(3) 0.1534(3) 0.5964(4) 0.0479(11) Uani 1 1 d . . . . .
C21 C 0.3740(4) 0.0906(3) 0.6792(5) 0.0659(17) Uani 1 1 d . . . . .
H21A H 0.3724 0.0401 0.6444 0.099 Uiso 1 1 calc R U . . .
H21B H 0.3364 0.0965 0.7006 0.099 Uiso 1 1 calc R U . . .
H21C H 0.4140 0.0948 0.7460 0.099 Uiso 1 1 calc R U . . .
C22 C 0.3080(3) 0.1487(3) 0.4966(5) 0.0644(15) Uani 1 1 d . . . . .
H22A H 0.3047 0.0989 0.4589 0.097 Uiso 1 1 calc R U . . .
H22B H 0.3054 0.1903 0.4437 0.097 Uiso 1 1 calc R U . . .
H22C H 0.2723 0.1537 0.5233 0.097 Uiso 1 1 calc R U . . .
C23 C 0.4282(3) 0.1391(3) 0.5557(6) 0.0647(15) Uani 1 1 d . . . . .
H23A H 0.4699 0.1452 0.6185 0.097 Uiso 1 1 calc R U . . .
H23B H 0.4254 0.1762 0.4967 0.097 Uiso 1 1 calc R U . . .
H23C H 0.4249 0.0867 0.5258 0.097 Uiso 1 1 calc R U . . .
N2 N 0.5362(2) 0.7155(2) 1.2065(4) 0.0512(11) Uani 1 1 d . . . . .
O3 O 0.57407(15) 0.60051(17) 1.1253(3) 0.0470(8) Uani 1 1 d . . . . .
O4 O 0.41810(15) 0.64455(16) 1.1648(3) 0.0381(6) Uani 1 1 d . . . . .
C24' C 0.6285(4) 0.6364(4) 1.2049(7) 0.0361(11) Uani 0.522(6) 1 d . . P A 2
H24A H 0.6609 0.6469 1.1710 0.043 Uiso 0.522(6) 1 calc R U P A 2
H24B H 0.6486 0.6014 1.2694 0.043 Uiso 0.522(6) 1 calc R U P A 2
C24 C 0.6134(4) 0.6573(5) 1.1382(8) 0.0361(11) Uani 0.478(6) 1 d . . P A 1
H24C H 0.6072 0.6785 1.0635 0.043 Uiso 0.478(6) 1 calc R U P A 1
H24D H 0.6584 0.6378 1.1721 0.043 Uiso 0.478(6) 1 calc R U P A 1
C25 C 0.6047(12) 0.7221(13) 1.2115(12) 0.034(2) Uani 0.478(6) 1 d . . P A 1
H25B H 0.6347 0.7121 1.2905 0.041 Uiso 0.478(6) 1 calc R U P A 1
C26 C 0.6207(10) 0.7998(10) 1.1782(18) 0.028(2) Uani 0.478(6) 1 d . U P A 1
C27 C 0.5985(8) 0.8263(7) 1.0683(11) 0.0456(19) Uani 0.478(6) 1 d . . P A 1
H27A H 0.5695 0.7954 1.0100 0.055 Uiso 0.478(6) 1 calc R U P A 1
C28 C 0.6176(8) 0.8953(8) 1.0433(13) 0.056(2) Uani 0.478(6) 1 d . . P A 1
H28A H 0.5990 0.9125 0.9679 0.067 Uiso 0.478(6) 1 calc R U P A 1
C29 C 0.661(2) 0.9413(12) 1.119(4) 0.058(4) Uani 0.478(6) 1 d . . P A 1
H29B H 0.6728 0.9900 1.0982 0.070 Uiso 0.478(6) 1 calc R U P A 1
C30 C 0.6901(10) 0.913(2) 1.233(4) 0.044(3) Uani 0.478(6) 1 d . . P A 1
H30B H 0.7270 0.9362 1.2882 0.052 Uiso 0.478(6) 1 calc R U P A 1
C31 C 0.6581(17) 0.847(3) 1.256(4) 0.036(4) Uani 0.478(6) 1 d . . P A 1
H31B H 0.6644 0.8365 1.3316 0.043 Uiso 0.478(6) 1 calc R U P A 1
C25' C 0.6093(10) 0.7140(11) 1.2471(10) 0.034(2) Uani 0.522(6) 1 d . . P A 2
H25A H 0.6286 0.7161 1.3308 0.041 Uiso 0.522(6) 1 calc R U P A 2
C26' C 0.6299(9) 0.7836(9) 1.1987(16) 0.028(2) Uani 0.522(6) 1 d . . P A 2
C27' C 0.6070(7) 0.7949(6) 1.0828(10) 0.0456(19) Uani 0.522(6) 1 d . . P A 2
H27B H 0.5801 0.7569 1.0344 0.055 Uiso 0.522(6) 1 calc R U P A 2
C28' C 0.6226(7) 0.8591(7) 1.0375(12) 0.056(2) Uani 0.522(6) 1 d . . P A 2
H28B H 0.6108 0.8636 0.9588 0.067 Uiso 0.522(6) 1 calc R U P A 2
C29' C 0.6569(17) 0.9191(10) 1.110(4) 0.058(4) Uani 0.522(6) 1 d . . P A 2
H29A H 0.6682 0.9638 1.0794 0.070 Uiso 0.522(6) 1 calc R U P A 2
C30' C 0.6738(8) 0.915(2) 1.222(3) 0.044(3) Uani 0.522(6) 1 d . . P A 2
H30A H 0.6870 0.9595 1.2671 0.052 Uiso 0.522(6) 1 calc R U P A 2
C31' C 0.6714(15) 0.842(3) 1.271(4) 0.036(4) Uani 0.522(6) 1 d . . P A 2
H31A H 0.6962 0.8316 1.3473 0.043 Uiso 0.522(6) 1 calc R U P A 2
C32 C 0.5086(2) 0.7721(2) 1.2349(5) 0.0510(12) Uani 1 1 d . . . . .
H32A H 0.5347 0.8158 1.2664 0.061 Uiso 1 1 calc R U . . .
C33 C 0.4421(2) 0.7756(2) 1.2236(4) 0.0414(9) Uani 1 1 d . . . . .
C34 C 0.3996(2) 0.7120(2) 1.1874(3) 0.0337(7) Uani 1 1 d . . . . .
C35 C 0.3338(2) 0.7213(2) 1.1776(3) 0.0346(7) Uani 1 1 d . . . . .
C36 C 0.3158(2) 0.7922(2) 1.2050(4) 0.0392(8) Uani 1 1 d . . . . .
H36A H 0.2720 0.7984 1.1978 0.047 Uiso 1 1 calc R U . . .
C37 C 0.3575(2) 0.8557(2) 1.2429(4) 0.0399(8) Uani 1 1 d . . . . .
C38 C 0.4202(2) 0.8461(2) 1.2518(5) 0.0463(10) Uani 1 1 d . . . . .
H38A H 0.4498 0.8877 1.2775 0.056 Uiso 1 1 calc R U . . .
C39 C 0.2871(2) 0.6531(2) 1.1422(4) 0.0388(8) Uani 1 1 d . . . . .
C40 C 0.2822(2) 0.6203(3) 1.0295(4) 0.0474(9) Uani 1 1 d . . . . .
H40A H 0.3254 0.6051 1.0335 0.071 Uiso 1 1 calc R U . . .
H40B H 0.2644 0.6595 0.9712 0.071 Uiso 1 1 calc R U . . .
H40C H 0.2536 0.5753 1.0114 0.071 Uiso 1 1 calc R U . . .
C41 C 0.3105(2) 0.5918(3) 1.2333(5) 0.0483(10) Uani 1 1 d . . . . .
H41A H 0.3072 0.6114 1.3023 0.072 Uiso 1 1 calc R U . . .
H41B H 0.3558 0.5789 1.2476 0.072 Uiso 1 1 calc R U . . .
H41C H 0.2836 0.5456 1.2087 0.072 Uiso 1 1 calc R U . . .
C42 C 0.2187(2) 0.6775(3) 1.1289(5) 0.0547(12) Uani 1 1 d . . . . .
H42A H 0.1894 0.6332 1.1045 0.082 Uiso 1 1 calc R U . . .
H42B H 0.2037 0.7185 1.0728 0.082 Uiso 1 1 calc R U . . .
H42C H 0.2191 0.6963 1.2009 0.082 Uiso 1 1 calc R U . . .
C43 C 0.3336(3) 0.9296(3) 1.2804(5) 0.0490(10) Uani 1 1 d . . . . .
C44 C 0.3302(6) 0.9156(4) 1.3946(8) 0.099(3) Uani 1 1 d . U . . .
H44A H 0.3179 0.9634 1.4219 0.148 Uiso 1 1 calc R U . . .
H44B H 0.3727 0.8986 1.4475 0.148 Uiso 1 1 calc R U . . .
H44C H 0.2978 0.8758 1.3880 0.148 Uiso 1 1 calc R U . . .
C45 C 0.2670(4) 0.9522(4) 1.1948(9) 0.099(3) Uani 1 1 d . U . . .
H45A H 0.2685 0.9533 1.1197 0.148 Uiso 1 1 calc R U . . .
H45B H 0.2552 1.0033 1.2133 0.148 Uiso 1 1 calc R U . . .
H45C H 0.2347 0.9144 1.1966 0.148 Uiso 1 1 calc R U . . .
C46 C 0.3786(3) 0.9968(3) 1.2900(7) 0.0763(19) Uani 1 1 d . . . . .
H46A H 0.3820 1.0059 1.2172 0.115 Uiso 1 1 calc R U . . .
H46B H 0.4216 0.9850 1.3460 0.115 Uiso 1 1 calc R U . . .
H46C H 0.3614 1.0429 1.3128 0.115 Uiso 1 1 calc R U . . .
C100 C 0.5000 0.0421(8) 1.0000 0.065(3) Uani 0.75 2 d S T P . .
H10A H 0.4709 0.0087 0.9398 0.078 Uiso 0.375 1 calc R U P . .
H10B H 0.5291 0.0087 1.0602 0.078 Uiso 0.375 1 calc R U P . .
Cl1 Cl 0.45369(11) 0.10001(16) 1.0535(2) 0.0816(6) Uani 0.75 1 d . . P . .
C200 C 0.5000 0.6740(7) 1.5000 0.068(3) Uani 0.75 2 d S T P . .
H20A H 0.5118 0.6403 1.5667 0.081 Uiso 0.375 1 calc R U P . .
H20B H 0.4882 0.6403 1.4333 0.081 Uiso 0.375 1 calc R U P . .
Cl2 Cl 0.56736(12) 0.72693(15) 1.50919(18) 0.0753(6) Uani 0.75 1 d . . P . .

loop_
_atom_site_aniso_label
_atom_site_aniso_U_11
_atom_site_aniso_U_22
_atom_site_aniso_U_33
_atom_site_aniso_U_23
_atom_site_aniso_U_13
_atom_site_aniso_U_12
Cu1 0.0386(2) 0.01740(18) 0.0370(2) 0.00102(15) 0.01947(17) -0.00098(15)
Cu2 0.0371(2) 0.01710(18) 0.0362(2) -0.00365(15) 0.01907(16) -0.00152(15)
N1 0.0383(15) 0.0187(12) 0.0318(13) -0.0005(10) 0.0175(11) -0.0016(11)
O1 0.0454(14) 0.0200(10) 0.0396(13) -0.0059(10) 0.0234(11) -0.0078(10)
O2 0.0504(16) 0.0262(12) 0.0352(13) 0.0040(10) 0.0194(12) -0.0019(11)
C1 0.047(2) 0.0200(15) 0.0411(18) -0.0038(12) 0.0229(16) -0.0070(13)
C2 0.0357(16) 0.0205(14) 0.0310(15) -0.0005(11) 0.0157(13) -0.0003(12)
C3 0.0398(18) 0.0229(14) 0.0309(15) -0.0031(12) 0.0164(14) -0.0020(13)
C4 0.042(2) 0.0289(17) 0.050(2) -0.0002(15) 0.0222(17) -0.0024(15)
C5 0.053(2) 0.037(2) 0.057(2) -0.0073(18) 0.034(2) -0.0123(18)
C6 0.071(3) 0.040(2) 0.046(2) -0.0003(17) 0.034(2) -0.019(2)
C7 0.074(3) 0.041(2) 0.047(2) 0.0138(19) 0.025(2) -0.009(2)
C8 0.050(2) 0.0341(19) 0.0408(19) 0.0038(16) 0.0178(17) -0.0042(17)
C9 0.0374(17) 0.0165(13) 0.0344(16) -0.0010(11) 0.0178(13) -0.0031(12)
C10 0.0407(18) 0.0249(16) 0.0330(16) -0.0022(13) 0.0188(14) -0.0059(13)
C11 0.0388(18) 0.0282(16) 0.0322(16) 0.0006(13) 0.0163(13) -0.0037(13)
C12 0.0416(18) 0.0339(18) 0.0318(16) 0.0012(14) 0.0174(14) -0.0022(15)
C13 0.052(2) 0.0366(19) 0.0322(17) -0.0038(14) 0.0201(16) -0.0065(16)
C14 0.052(2) 0.0294(17) 0.0379(18) -0.0057(14) 0.0238(16) -0.0100(15)
C15 0.049(2) 0.0256(16) 0.0393(18) -0.0028(14) 0.0259(16) -0.0084(15)
C16 0.052(2) 0.037(2) 0.0375(19) 0.0060(16) 0.0217(17) 0.0015(17)
C17 0.070(3) 0.046(2) 0.039(2) 0.0086(18) 0.026(2) 0.009(2)
C18 0.062(3) 0.048(2) 0.045(2) 0.006(2) 0.0247(19) -0.012(2)
C19 0.058(3) 0.052(3) 0.045(2) 0.008(2) 0.0206(19) 0.012(2)
C20 0.073(3) 0.036(2) 0.045(2) -0.0126(17) 0.034(2) -0.016(2)
C21 0.125(5) 0.029(2) 0.056(3) -0.012(2) 0.048(3) -0.014(3)
C22 0.081(4) 0.050(3) 0.061(3) -0.020(2) 0.025(3) -0.022(3)
C23 0.086(4) 0.050(3) 0.074(3) -0.024(3) 0.047(3) -0.008(3)
N2 0.048(2) 0.0285(16) 0.092(3) -0.0270(19) 0.044(2) -0.0126(15)
O3 0.0399(15) 0.0273(14) 0.080(2) -0.0186(14) 0.0293(15) -0.0023(11)
O4 0.0404(14) 0.0231(12) 0.0583(17) -0.0090(11) 0.0273(13) -0.0030(10)
C24' 0.037(3) 0.022(3) 0.052(3) -0.009(2) 0.020(3) -0.0039(19)
C24 0.037(3) 0.022(3) 0.052(3) -0.009(2) 0.020(3) -0.0039(19)
C25 0.040(3) 0.027(4) 0.045(8) -0.010(6) 0.028(7) -0.009(3)
C26 0.026(5) 0.018(6) 0.040(6) 0.001(4) 0.010(4) 0.009(4)
C27 0.056(4) 0.036(6) 0.042(4) 0.000(5) 0.014(3) -0.016(5)
C28 0.064(4) 0.049(6) 0.053(3) 0.014(6) 0.021(3) -0.007(6)
C29 0.052(5) 0.034(11) 0.089(8) 0.018(12) 0.025(5) -0.011(10)
C30 0.018(9) 0.031(2) 0.079(8) -0.004(4) 0.014(10) -0.001(8)
C31 0.025(12) 0.028(6) 0.047(10) -0.006(6) 0.005(8) -0.001(9)
C25' 0.040(3) 0.027(4) 0.045(8) -0.010(6) 0.028(7) -0.009(3)
C26' 0.026(5) 0.018(6) 0.040(6) 0.001(4) 0.010(4) 0.009(4)
C27' 0.056(4) 0.036(6) 0.042(4) 0.000(5) 0.014(3) -0.016(5)
C28' 0.064(4) 0.049(6) 0.053(3) 0.014(6) 0.021(3) -0.007(6)
C29' 0.052(5) 0.034(11) 0.089(8) 0.018(12) 0.025(5) -0.011(10)
C30' 0.018(9) 0.031(2) 0.079(8) -0.004(4) 0.014(10) -0.001(8)
C31' 0.025(12) 0.028(6) 0.047(10) -0.006(6) 0.005(8) -0.001(9)
C32 0.047(2) 0.0266(18) 0.091(4) -0.028(2) 0.040(2) -0.0124(16)
C33 0.044(2) 0.0264(17) 0.063(3) -0.0128(17) 0.0305(19) -0.0036(15)
C34 0.0414(19) 0.0226(15) 0.0436(19) -0.0058(14) 0.0233(16) -0.0018(14)
C35 0.0389(18) 0.0251(16) 0.046(2) -0.0003(14) 0.0228(16) 0.0002(14)
C36 0.043(2) 0.0297(18) 0.054(2) -0.0024(16) 0.0279(18) 0.0038(15)
C37 0.048(2) 0.0271(17) 0.053(2) -0.0052(16) 0.0275(18) 0.0019(15)
C38 0.049(2) 0.0283(18) 0.071(3) -0.0170(18) 0.033(2) -0.0059(16)
C39 0.0363(19) 0.0266(16) 0.055(2) 0.0054(16) 0.0190(17) 0.0018(14)
C40 0.047(2) 0.0333(18) 0.056(2) -0.005(2) 0.0126(18) -0.0014(19)
C41 0.051(2) 0.037(2) 0.067(3) 0.015(2) 0.032(2) 0.0018(18)
C42 0.039(2) 0.038(2) 0.088(4) -0.001(2) 0.025(2) -0.0012(17)
C43 0.059(3) 0.0294(19) 0.067(3) -0.0089(18) 0.034(2) 0.0038(18)
C44 0.177(9) 0.059(4) 0.103(5) -0.003(4) 0.101(6) 0.026(5)
C45 0.066(4) 0.049(3) 0.158(8) -0.037(4) 0.017(4) 0.017(3)
C46 0.084(4) 0.034(2) 0.130(6) -0.030(3) 0.062(4) -0.006(3)
C100 0.059(6) 0.066(7) 0.066(6) 0.000 0.019(5) 0.000
Cl1 0.0627(11) 0.0873(16) 0.0897(15) -0.0059(12) 0.0230(10) 0.0107(11)
C200 0.065(7) 0.052(6) 0.081(7) 0.000 0.021(6) 0.000
Cl2 0.0734(13) 0.0832(15) 0.0603(11) -0.0018(10) 0.0149(9) -0.0175(11)

loop_
_atom_type_symbol
_atom_type_description
_atom_type_scat_dispersion_real
_atom_type_scat_dispersion_imag
_atom_type_scat_source
C C 0.0033 0.0016 'International Tables Vol C Tables 4.2.6.8 and 6.1.1.4'
H H 0.0000 0.0000 'International Tables Vol C Tables 4.2.6.8 and 6.1.1.4'
N N 0.0061 0.0033 'International Tables Vol C Tables 4.2.6.8 and 6.1.1.4'
O O 0.0106 0.0060 'International Tables Vol C Tables 4.2.6.8 and 6.1.1.4'
Cu Cu 0.3201 1.2651 'International Tables Vol C Tables 4.2.6.8 and 6.1.1.4'
Cl Cl 0.1484 0.1585 'International Tables Vol C Tables 4.2.6.8 and 6.1.1.4'

loop_
_geom_angle_atom_site_label_1
_geom_angle_atom_site_label_2
_geom_angle_atom_site_label_3
_geom_angle
_geom_angle_site_symmetry_1
_geom_angle_site_symmetry_3
O2 Cu1 O3 92.95(15) . 2_657
O2 Cu1 N1 92.97(12) . .
O3 Cu1 N1 171.41(14) 2_657 .
O2 Cu1 O1 174.67(13) . .
O3 Cu1 O1 91.23(14) 2_657 .
N1 Cu1 O1 83.24(12) . .
O4 Cu2 O3 176.71(14) . .
O4 Cu2 N2 93.83(14) . .
O3 Cu2 N2 83.30(14) . .
O4 Cu2 O1 93.00(12) . .
O3 Cu2 O1 89.83(12) . .
N2 Cu2 O1 172.99(15) . .
C9 N1 C2 120.5(3) . .
C9 N1 Cu1 125.2(2) . .
C2 N1 Cu1 113.5(2) . .
C1 O1 Cu2 118.1(2) . .
C1 O1 Cu1 107.2(2) . .
Cu2 O1 Cu1 127.40(14) . .
C11 O2 Cu1 128.1(2) . .
O1 C1 C2 107.4(3) . .
O1 C1 H1A 110.2 . .
C2 C1 H1A 110.2 . .
O1 C1 H1B 110.2 . .
C2 C1 H1B 110.2 . .
H1A C1 H1B 108.5 . .
N1 C2 C3 114.4(3) . .
N1 C2 C1 105.6(3) . .
C3 C2 C1 112.7(3) . .
N1 C2 H2A 108.0 . .
C3 C2 H2A 108.0 . .
C1 C2 H2A 108.0 . .
C4 C3 C8 118.8(4) . .
C4 C3 C2 121.6(3) . .
C8 C3 C2 119.6(4) . .
C3 C4 C5 120.7(4) . .
C3 C4 H4A 119.7 . .
C5 C4 H4A 119.7 . .
C6 C5 C4 120.0(5) . .
C6 C5 H5A 120.0 . .
C4 C5 H5A 120.0 . .
C5 C6 C7 120.1(4) . .
C5 C6 H6A 120.0 . .
C7 C6 H6A 120.0 . .
C6 C7 C8 119.8(5) . .
C6 C7 H7A 120.1 . .
C8 C7 H7A 120.1 . .
C3 C8 C7 120.7(5) . .
C3 C8 H8A 119.7 . .
C7 C8 H8A 119.7 . .
N1 C9 C10 125.8(3) . .
N1 C9 H9A 117.1 . .
C10 C9 H9A 117.1 . .
C15 C10 C11 121.0(3) . .
C15 C10 C9 116.1(3) . .
C11 C10 C9 123.0(3) . .
O2 C11 C10 122.9(3) . .
O2 C11 C12 119.6(3) . .
C10 C11 C12 117.5(3) . .
C13 C12 C11 118.0(3) . .
C13 C12 C16 121.2(3) . .
C11 C12 C16 120.7(3) . .
C12 C13 C14 125.1(4) . .
C12 C13 H13A 117.4 . .
C14 C13 H13A 117.4 . .
C15 C14 C13 116.4(4) . .
C15 C14 C20 124.6(4) . .
C13 C14 C20 119.1(4) . .
C14 C15 C10 122.0(4) . .
C14 C15 H15A 119.0 . .
C10 C15 H15A 119.0 . .
C12 C16 C18 110.6(4) . .
C12 C16 C17 111.8(4) . .
C18 C16 C17 107.1(4) . .
C12 C16 C19 109.5(4) . .
C18 C16 C19 110.2(4) . .
C17 C16 C19 107.5(4) . .
C16 C17 H17A 109.5 . .
C16 C17 H17B 109.5 . .
H17A C17 H17B 109.5 . .
C16 C17 H17C 109.5 . .
H17A C17 H17C 109.5 . .
H17B C17 H17C 109.5 . .
C16 C18 H18A 109.5 . .
C16 C18 H18B 109.5 . .
H18A C18 H18B 109.5 . .
C16 C18 H18C 109.5 . .
H18A C18 H18C 109.5 . .
H18B C18 H18C 109.5 . .
C16 C19 H19A 109.5 . .
C16 C19 H19B 109.5 . .
H19A C19 H19B 109.5 . .
C16 C19 H19C 109.5 . .
H19A C19 H19C 109.5 . .
H19B C19 H19C 109.5 . .
C21 C20 C14 112.0(4) . .
C21 C20 C23 108.8(5) . .
C14 C20 C23 109.5(4) . .
C21 C20 C22 108.1(5) . .
C14 C20 C22 109.1(5) . .
C23 C20 C22 109.3(4) . .
C20 C21 H21A 109.5 . .
C20 C21 H21B 109.5 . .
H21A C21 H21B 109.5 . .
C20 C21 H21C 109.5 . .
H21A C21 H21C 109.5 . .
H21B C21 H21C 109.5 . .
C20 C22 H22A 109.5 . .
C20 C22 H22B 109.5 . .
H22A C22 H22B 109.5 . .
C20 C22 H22C 109.5 . .
H22A C22 H22C 109.5 . .
H22B C22 H22C 109.5 . .
C20 C23 H23A 109.5 . .
C20 C23 H23B 109.5 . .
H23A C23 H23B 109.5 . .
C20 C23 H23C 109.5 . .
H23A C23 H23C 109.5 . .
H23B C23 H23C 109.5 . .
C32 N2 C25 121.0(9) . .
C32 N2 C25' 118.9(8) . .
C32 N2 Cu2 124.8(3) . .
C25 N2 Cu2 114.0(9) . .
C25' N2 Cu2 115.1(8) . .
C24 O3 Cu2 117.5(4) . .
C24' O3 Cu2 115.0(4) . .
C24 O3 Cu1 133.7(4) . 2_657
C24' O3 Cu1 122.3(4) . 2_657
Cu2 O3 Cu1 108.74(15) . 2_657
C34 O4 Cu2 127.5(3) . .
O3 C24' C25' 111.2(9) . .
O3 C24' H24A 109.4 . .
C25' C24' H24A 109.4 . .
O3 C24' H24B 109.4 . .
C25' C24' H24B 109.4 . .
H24A C24' H24B 108.0 . .
O3 C24 C25 114.0(10) . .
O3 C24 H24C 108.7 . .
C25 C24 H24C 108.7 . .
O3 C24 H24D 108.7 . .
C25 C24 H24D 108.7 . .
H24C C24 H24D 107.6 . .
N2 C25 C26 113.8(17) . .
N2 C25 C24 106.1(14) . .
C26 C25 C24 112.8(13) . .
N2 C25 H25B 108.0 . .
C26 C25 H25B 108.0 . .
C24 C25 H25B 108.0 . .
C27 C26 C31 117(3) . .
C27 C26 C25 123.9(18) . .
C31 C26 C25 119(3) . .
C28 C27 C26 120.8(15) . .
C28 C27 H27A 119.6 . .
C26 C27 H27A 119.6 . .
C27 C28 C29 124.1(19) . .
C27 C28 H28A 117.9 . .
C29 C28 H28A 117.9 . .
C28 C29 C30 117(2) . .
C28 C29 H29B 121.5 . .
C30 C29 H29B 121.5 . .
C29 C30 C31 114(3) . .
C29 C30 H30B 122.8 . .
C31 C30 H30B 122.8 . .
C30 C31 C26 124(4) . .
C30 C31 H31B 117.9 . .
C26 C31 H31B 117.9 . .
C26' C25' N2 107.4(13) . .
C26' C25' C24' 112.4(13) . .
N2 C25' C24' 107.0(12) . .
C26' C25' H25A 110.0 . .
N2 C25' H25A 110.0 . .
C24' C25' H25A 110.0 . .
C31' C26' C27' 118(2) . .
C31' C26' C25' 121(2) . .
C27' C26' C25' 120.6(16) . .
C28' C27' C26' 121.5(13) . .
C28' C27' H27B 119.2 . .
C26' C27' H27B 119.2 . .
C27' C28' C29' 118.6(18) . .
C27' C28' H28B 120.7 . .
C29' C28' H28B 120.7 . .
C28' C29' C30' 122(2) . .
C28' C29' H29A 118.9 . .
C30' C29' H29A 118.9 . .
C31' C30' C29' 119(3) . .
C31' C30' H30A 120.7 . .
C29' C30' H30A 120.7 . .
C26' C31' C30' 117(3) . .
C26' C31' H31A 121.3 . .
C30' C31' H31A 121.3 . .
N2 C32 C33 126.2(4) . .
N2 C32 H32A 116.9 . .
C33 C32 H32A 116.9 . .
C34 C33 C38 120.5(4) . .
C34 C33 C32 122.5(4) . .
C38 C33 C32 116.9(4) . .
O4 C34 C33 123.0(4) . .
O4 C34 C35 118.5(3) . .
C33 C34 C35 118.5(3) . .
C36 C35 C34 117.7(4) . .
C36 C35 C39 122.4(4) . .
C34 C35 C39 119.8(3) . .
C35 C36 C37 124.8(4) . .
C35 C36 H36A 117.6 . .
C37 C36 H36A 117.6 . .
C38 C37 C36 116.9(4) . .
C38 C37 C43 122.7(4) . .
C36 C37 C43 120.2(4) . .
C37 C38 C33 121.6(4) . .
C37 C38 H38A 119.2 . .
C33 C38 H38A 119.2 . .
C40 C39 C41 110.7(4) . .
C40 C39 C42 106.6(4) . .
C41 C39 C42 108.5(4) . .
C40 C39 C35 111.8(4) . .
C41 C39 C35 108.4(4) . .
C42 C39 C35 110.9(4) . .
C39 C40 H40A 109.5 . .
C39 C40 H40B 109.5 . .
H40A C40 H40B 109.5 . .
C39 C40 H40C 109.5 . .
H40A C40 H40C 109.5 . .
H40B C40 H40C 109.5 . .
C39 C41 H41A 109.5 . .
C39 C41 H41B 109.5 . .
H41A C41 H41B 109.5 . .
C39 C41 H41C 109.5 . .
H41A C41 H41C 109.5 . .
H41B C41 H41C 109.5 . .
C39 C42 H42A 109.5 . .
C39 C42 H42B 109.5 . .
H42A C42 H42B 109.5 . .
C39 C42 H42C 109.5 . .
H42A C42 H42C 109.5 . .
H42B C42 H42C 109.5 . .
C46 C43 C44 108.5(6) . .
C46 C43 C45 107.1(6) . .
C44 C43 C45 110.4(7) . .
C46 C43 C37 112.0(4) . .
C44 C43 C37 108.6(4) . .
C45 C43 C37 110.2(5) . .
C43 C44 H44A 109.5 . .
C43 C44 H44B 109.5 . .
H44A C44 H44B 109.5 . .
C43 C44 H44C 109.5 . .
H44A C44 H44C 109.5 . .
H44B C44 H44C 109.5 . .
C43 C45 H45A 109.5 . .
C43 C45 H45B 109.5 . .
H45A C45 H45B 109.5 . .
C43 C45 H45C 109.5 . .
H45A C45 H45C 109.5 . .
H45B C45 H45C 109.5 . .
C43 C46 H46A 109.5 . .
C43 C46 H46B 109.5 . .
H46A C46 H46B 109.5 . .
C43 C46 H46C 109.5 . .
H46A C46 H46C 109.5 . .
H46B C46 H46C 109.5 . .
Cl1 C100 Cl1 110.1(7) . 2_657
Cl1 C100 H10A 109.6 . .
Cl1 C100 H10A 109.6 2_657 .
Cl1 C100 H10B 109.6 . .
Cl1 C100 H10B 109.6 2_657 .
H10A C100 H10B 108.2 . .
Cl2 C200 Cl2 115.6(7) . 2_658
Cl2 C200 H20A 108.4 . .
Cl2 C200 H20A 108.4 2_658 .
Cl2 C200 H20B 108.4 . .
Cl2 C200 H20B 108.4 2_658 .
H20A C200 H20B 107.4 . .

loop_
_geom_bond_atom_site_label_1
_geom_bond_atom_site_label_2
_geom_bond_distance
_geom_bond_site_symmetry_2
Cu1 O2 1.898(3) .
Cu1 O3 1.936(3) 2_657
Cu1 N1 1.938(3) .
Cu1 O1 1.961(3) .
Cu2 O4 1.870(3) .
Cu2 O3 1.903(3) .
Cu2 N2 1.919(4) .
Cu2 O1 1.937(3) .
N1 C9 1.286(4) .
N1 C2 1.482(4) .
O1 C1 1.421(4) .
O2 C11 1.303(5) .
C1 C2 1.527(5) .
C1 H1A 0.9900 .
C1 H1B 0.9900 .
C2 C3 1.511(5) .
C2 H2A 1.0000 .
C3 C4 1.384(6) .
C3 C8 1.385(6) .
C4 C5 1.390(6) .
C4 H4A 0.9500 .
C5 C6 1.374(7) .
C5 H5A 0.9500 .
C6 C7 1.380(8) .
C6 H6A 0.9500 .
C7 C8 1.389(6) .
C7 H7A 0.9500 .
C8 H8A 0.9500 .
C9 C10 1.443(5) .
C9 H9A 0.9500 .
C10 C15 1.416(5) .
C10 C11 1.420(5) .
C11 C12 1.438(5) .
C12 C13 1.378(6) .
C12 C16 1.525(5) .
C13 C14 1.414(6) .
C13 H13A 0.9500 .
C14 C15 1.362(5) .
C14 C20 1.525(6) .
C15 H15A 0.9500 .
C16 C18 1.533(7) .
C16 C17 1.537(6) .
C16 C19 1.536(7) .
C17 H17A 0.9800 .
C17 H17B 0.9800 .
C17 H17C 0.9800 .
C18 H18A 0.9800 .
C18 H18B 0.9800 .
C18 H18C 0.9800 .
C19 H19A 0.9800 .
C19 H19B 0.9800 .
C19 H19C 0.9800 .
C20 C21 1.518(7) .
C20 C23 1.529(8) .
C20 C22 1.533(8) .
C21 H21A 0.9800 .
C21 H21B 0.9800 .
C21 H21C 0.9800 .
C22 H22A 0.9800 .
C22 H22B 0.9800 .
C22 H22C 0.9800 .
C23 H23A 0.9800 .
C23 H23B 0.9800 .
C23 H23C 0.9800 .
N2 C32 1.285(5) .
N2 C25 1.51(2) .
N2 C25' 1.51(2) .
O3 C24 1.287(8) .
O3 C24' 1.404(8) .
O3 Cu1 1.936(3) 2_657
O4 C34 1.311(4) .
C24' C25' 1.57(2) .
C24' H24A 0.9900 .
C24' H24B 0.9900 .
C24 C25 1.53(2) .
C24 H24C 0.9900 .
C24 H24D 0.9900 .
C25 C26 1.50(3) .
C25 H25B 1.0000 .
C26 C27 1.39(2) .
C26 C31 1.32(6) .
C27 C28 1.350(16) .
C27 H27A 0.9500 .
C28 C29 1.35(3) .
C28 H28A 0.9500 .
C29 C30 1.45(6) .
C29 H29B 0.9500 .
C30 C31 1.44(7) .
C30 H30B 0.9500 .
C31 H31B 0.9500 .
C25' C26' 1.51(2) .
C25' H25A 1.0000 .
C26' C31' 1.44(5) .
C26' C27' 1.40(2) .
C27' C28' 1.362(14) .
C27' H27B 0.9500 .
C28' C29' 1.42(3) .
C28' H28B 0.9500 .
C29' C30' 1.34(6) .
C29' H29A 0.9500 .
C30' C31' 1.43(6) .
C30' H30A 0.9500 .
C31' H31A 0.9500 .
C32 C33 1.432(6) .
C32 H32A 0.9500 .
C33 C34 1.413(5) .
C33 C38 1.415(5) .
C34 C35 1.431(5) .
C35 C36 1.380(5) .
C35 C39 1.529(6) .
C36 C37 1.408(6) .
C36 H36A 0.9500 .
C37 C38 1.367(6) .
C37 C43 1.535(6) .
C38 H38A 0.9500 .
C39 C40 1.524(7) .
C39 C41 1.524(6) .
C39 C42 1.526(6) .
C40 H40A 0.9800 .
C40 H40B 0.9800 .
C40 H40C 0.9800 .
C41 H41A 0.9800 .
C41 H41B 0.9800 .
C41 H41C 0.9800 .
C42 H42A 0.9800 .
C42 H42B 0.9800 .
C42 H42C 0.9800 .
C43 C46 1.511(8) .
C43 C44 1.521(9) .
C43 C45 1.529(9) .
C44 H44A 0.9800 .
C44 H44B 0.9800 .
C44 H44C 0.9800 .
C45 H45A 0.9800 .
C45 H45B 0.9800 .
C45 H45C 0.9800 .
C46 H46A 0.9800 .
C46 H46B 0.9800 .
C46 H46C 0.9800 .
C100 Cl1 1.755(8) .
C100 Cl1 1.755(8) 2_657
C100 H10A 0.9900 .
C100 H10B 0.9900 .
C200 Cl2 1.724(7) .
C200 Cl2 1.724(7) 2_658
C200 H20A 0.9900 .
C200 H20B 0.9900 .
